data_9003688
loop_
_publ_author_name
'Nelson, W. R.'
'Griffen, D. T.'

_publ_section_title
;
 Crystal chemistry of Zn-rich rhodonite ("fowlerite")
 Sample: 15-4028
 Note: see samples 15-4029 and 15-4024 for plausible typical fowlerite
 and rhodonite cation distributions
;
_journal_name_full 'American Mineralogist'
_journal_page_first 969
_journal_page_last 983
_journal_paper_doi 10.2138/am.2005.1694
_journal_volume 90
_journal_year 2005
_chemical_formula_sum 'Ca Mn3 O15 Si5 Zn'
_chemical_name_mineral Rhodonite
_space_group_IT_number 2
_symmetry_space_group_name_Hall '-P 1 (1/2*x+1/2*y,1/2*x-1/2*y,-z)'
_symmetry_space_group_name_H-M 'C -1'
_cell_angle_alpha 108.727
_cell_angle_beta 103.705
_cell_angle_gamma 82.082
_cell_formula_units_Z 4
_cell_length_a 9.8640
_cell_length_b 10.5237
_cell_length_c 12.2180
_cell_volume 1164.330
_database_code_amcsd 0003786
_exptl_crystal_density_diffrn 3.712
_cod_original_formula_sum 'Mn3 Zn Ca Si5 O15'
_cod_database_code 9003688

loop_
_space_group_symop_operation_xyz
x,y,z
1/2+x,1/2+y,z
-x,-y,-z
1/2-x,1/2-y,-z

loop_
_atom_site_aniso_label
_atom_site_aniso_U_11
_atom_site_aniso_U_22
_atom_site_aniso_U_33
_atom_site_aniso_U_12
_atom_site_aniso_U_13
_atom_site_aniso_U_23
Mn1 0.00560 0.00670 0.00800 0.00240 0.00260 0.00000
Mn2 0.00560 0.00790 0.00690 0.00240 0.00220 -0.00010
Mn3 0.00610 0.00730 0.00680 0.00160 0.00270 -0.00030
Zn4 0.01520 0.00830 0.00610 0.00200 -0.00080 -0.00280
Ca5 0.00780 0.01140 0.01450 0.00620 0.00530 -0.00050
Si1 0.00370 0.00670 0.00440 0.00100 0.00100 -0.00080
Si2 0.00360 0.00620 0.00490 0.00220 0.00170 -0.00030
Si3 0.00310 0.00690 0.00440 0.00170 0.00140 -0.00010
Si4 0.00360 0.00780 0.00540 0.00260 0.00150 0.00000
Si5 0.00430 0.00630 0.00600 0.00190 0.00220 0.00080
OA1 0.00370 0.01010 0.00850 0.00240 0.00160 0.00010
OA2 0.00200 0.01080 0.01010 0.00380 0.00220 0.00000
OA3 0.00450 0.00970 0.00840 0.00270 0.00070 -0.00110
OA4 0.00390 0.00980 0.01120 0.00440 0.00270 0.00030
OA5 0.00500 0.00890 0.00900 0.00160 0.00220 -0.00060
OA6 0.00820 0.00700 0.01220 0.00380 0.00400 0.00150
OB1 0.00970 0.00930 0.00940 0.00240 0.00260 -0.00360
OB2 0.00810 0.00820 0.00780 0.00200 0.00080 -0.00390
OB3 0.00860 0.00960 0.01170 0.00170 0.00320 0.00230
OB4 0.00820 0.01180 0.00940 0.00070 0.00170 -0.00380
OC1 0.00780 0.00910 0.00610 0.00180 0.00370 0.00110
OC2 0.00760 0.01360 0.01000 0.00740 0.00200 -0.00190
OC3 0.00850 0.01530 0.00460 0.00310 0.00190 -0.00200
OC4 0.00760 0.01020 0.00810 0.00580 0.00300 0.00130
OC5 0.00640 0.00970 0.00570 -0.00090 0.00140 0.00010

loop_
_atom_site_label
_atom_site_fract_x
_atom_site_fract_y
_atom_site_fract_z
_atom_site_U_iso_or_equiv
_atom_site_type_symbol
_atom_site_attached_hydrogens
Mn1 -0.00128 0.03111 0.14683 0.00660 Mn 0
Mn2 0.00093 0.12617 0.44421 0.00660 Mn 0
Mn3 0.01673 0.20418 0.72918 0.00660 Mn 0
Zn4 0.06598 0.26339 0.02164 0.01020 Zn 0
Ca5 0.99395 0.35807 0.30592 0.01020 Ca 0
Si1 0.20500 0.44935 0.91108 0.00510 Si 0
Si2 0.21304 0.36632 0.65348 0.00470 Si 0
Si3 0.21770 0.57982 0.52867 0.00470 Si 0
Si4 0.21395 0.50607 0.25940 0.00540 Si 0
Si5 0.20285 0.70063 0.12388 0.00540 Si 0
OA1 0.12700 0.07220 0.03970 0.00750 O 0
OA2 0.11880 0.15770 0.32250 0.00740 O 0
OA3 0.11350 0.92300 0.43650 0.00760 O 0
OA4 0.11940 0.01310 0.73250 0.00780 O 0
OA5 0.13290 0.79010 0.85290 0.00780 O 0
OA6 0.09570 0.83200 0.12840 0.00880 O 0
OB1 0.12980 0.32000 0.90150 0.00920 O 0
OB2 0.12540 0.23600 0.61020 0.00800 O 0
OB3 0.13100 0.71220 0.58720 0.01040 O 0
OB4 0.12580 0.38070 0.18040 0.01020 O 0
OC1 0.17060 0.46860 0.77770 0.00750 O 0
OC2 0.15970 0.45920 0.56350 0.00930 O 0
OC3 0.16620 0.53540 0.38550 0.00920 O 0
OC4 0.15710 0.64230 0.22030 0.00780 O 0
OC5 0.14570 0.59070 0.99514 0.00810 O 0

loop_
_cod_changelog_entry_id
_cod_changelog_entry_author
_cod_changelog_entry_date
_cod_changelog_entry_text
1
;cod-tools version 3.8.0
Id: cif_guess_AMCSD_atom_types 9581 2023-05-17 12:35:41Z saulius
;
2023-05-23T09:17:54+03:00
;Derived atom types and hydrogen counts
from atom names that follow the AMCSD naming convention
(Wat == water, O-H == hydroxyl).
;

loop_
_cod_related_entry_id
_cod_related_entry_database
_cod_related_entry_code
1 AMCSD 0003786
